data_1576445
loop_
_publ_author_name
'Kurokawa, Kazuma'
'Kohyama, Aki'
'Kuroda, Yusuke'
'Tao-Kakuyama, Keisuke'
'Takikawa, Hiroshi'
'Takasu, Kiyosei'

_publ_section_title
;
 Self-induced charge transfer activation enables metal-free C-H coupling
 of polycyclic aromatic hydrocarbons under photo irradiation.
;
_journal_issue 10
_journal_name_full 'Chemical science'
_journal_page_first 4942
_journal_page_last 4947
_journal_paper_doi 10.1039/d5sc09144f
_journal_volume 17
_journal_year 2026
_chemical_formula_moiety 'C60 H44 F6 O8 S2'
_chemical_formula_sum 'C60 H44 F6 O8 S2'
_chemical_formula_weight 1071.07
_space_group_crystal_system triclinic
_space_group_IT_number 2
_space_group_name_Hall '-P 1'
_space_group_name_H-M_alt 'P -1'
_atom_sites_solution_hydrogens geom
_atom_sites_solution_primary iterative
_audit_creation_date 2024-11-13
_audit_creation_method
;
Olex2 1.3-ac4
(compiled 2020.11.27 svn.r5f609507 for Rigaku Oxford Diffraction, GUI svn.r6214)
;
_audit_update_record
;
2025-10-27 deposited with the CCDC.	2026-02-06 downloaded from the CCDC.
;
_cell_angle_alpha 97.562(3)
_cell_angle_beta 99.303(3)
_cell_angle_gamma 91.481(3)
_cell_formula_units_Z 2
_cell_length_a 11.2328(4)
_cell_length_b 11.3152(5)
_cell_length_c 24.1172(8)
_cell_measurement_reflns_used 15207
_cell_measurement_temperature 93
_cell_measurement_theta_max 71.9200
_cell_measurement_theta_min 3.7480
_cell_volume 2995.2(2)
_computing_cell_refinement 'CrysAlisPro 1.171.41.122a (Rigaku OD, 2021)'
_computing_data_collection 'CrysAlisPro 1.171.41.122a (Rigaku OD, 2021)'
_computing_data_reduction 'CrysAlisPro 1.171.41.122a (Rigaku OD, 2021)'
_computing_molecular_graphics 'Olex2 1.3-ac4 (Dolomanov et al., 2009)'
_computing_publication_material 'Olex2 1.3-ac4 (Dolomanov et al., 2009)'
_computing_structure_refinement 'SHELXL 2018/3 (Sheldrick, 2015)'
_computing_structure_solution 'olex2.solve 1.3-ac4 (Bourhis et al., 2015)'
_diffrn_ambient_temperature 93
_diffrn_detector 'Hybrid Pixel Array Detector'
_diffrn_detector_area_resol_mean 5.8140
_diffrn_detector_type 'Rigaku Saturn724+'
_diffrn_measured_fraction_theta_full 0.974
_diffrn_measured_fraction_theta_max 0.905
_diffrn_measurement_details
;
List of Runs (angles in degrees, time in seconds):

  # Type    Start    End  Width  t~exp~   \w     \q     \k     \f   Frames
#--------------------------------------------------------------------------
  1  \w    -84.00 -26.00   0.50    1.17    --    5.00  50.00  60.00  116
  2  \w    -84.00 -26.00   0.50    1.17    --    5.00  50.00 150.00  116
  3  \w    -84.00 -38.00   0.50    1.17    --    5.00  60.00   0.00   92
  4  \w    -84.00 -26.00   0.50    1.17    --    5.00  50.00   0.00  116
  5  \w   -136.00 -38.00   0.50    1.17    --  -46.90  60.00 120.00  196
  6  \w   -136.00 -34.00   0.50    1.17    --  -46.90  57.00 176.30  204
  7  \w   -187.00  -8.00   0.50    4.68    --  -97.40  10.00 120.00  358
  8  \w   -187.00 -37.00   0.50    4.68    --  -97.40  59.00  44.14  300
  9  \w   -187.00 -38.00   0.50    4.68    --  -97.40  60.00 179.88  298
 10  \w   -187.00 -29.00   0.50    4.68    --  -97.40  52.00  -2.89  316
 11  \w   -187.00  -8.00   0.50    4.68    --  -97.40  40.00   0.00  358
 12  \w   -187.00  -8.00   0.50    4.68    --  -97.40  11.00  -4.57  358
 13  \w   -187.00 -68.00   0.50    4.68    --  -97.40  60.00 128.33  238
 14  \w   -103.00 -30.00   0.50    4.68    --  -97.40  53.00  -6.90  146
 15  \w   -187.00-161.00   0.50    4.68    --  -97.40  53.00  -6.90   52
 16  \w   -161.00 -47.00   0.50    4.68    --  -97.40  60.00  33.58  228
 17  \w   -187.00 -32.00   0.50    4.68    --  -97.40  41.00 177.90  310
 18  \w   -168.00-135.00   0.50    4.68    --  -97.40  58.00 177.71   66
 19  \w   -159.00 -57.00   0.50    4.68    --  -97.40  60.00  81.27  204
 20  \w   -187.00 -95.00   0.50    4.68    --  -97.40  60.00  -7.69  184
 21  \w    -34.00  -9.00   0.50    4.68    --  -97.40  45.00  -8.11   50
 22  \w   -187.00 -95.00   0.50    4.68    --  -97.40  45.00  -8.11  184
;
_diffrn_measurement_device 'four-circle diffractometer'
_diffrn_measurement_device_type 'XtaLAB AFC11 (RCD3): quarter-chi single'
_diffrn_measurement_method '\w scans'
_diffrn_measurement_specimen_support 'Mitegen 50um'
_diffrn_orient_matrix_type 'CrysAlisPro convention (1999,Acta A55,543-557)'
_diffrn_orient_matrix_UB_11 0.0181930000
_diffrn_orient_matrix_UB_12 -0.0227629000
_diffrn_orient_matrix_UB_13 -0.0624047000
_diffrn_orient_matrix_UB_21 -0.1268178000
_diffrn_orient_matrix_UB_22 0.0443158000
_diffrn_orient_matrix_UB_23 -0.0187356000
_diffrn_orient_matrix_UB_31 0.0542724000
_diffrn_orient_matrix_UB_32 0.1281614000
_diffrn_orient_matrix_UB_33 0.0050449000
_diffrn_radiation_collimation 0.3
_diffrn_radiation_monochromator mirror
_diffrn_radiation_probe x-ray
_diffrn_radiation_type 'Cu K\a'
_diffrn_radiation_wavelength 1.54184
_diffrn_reflns_av_R_equivalents 0.0845
_diffrn_reflns_av_unetI/netI 0.0652
_diffrn_reflns_Laue_measured_fraction_full 0.974
_diffrn_reflns_Laue_measured_fraction_max 0.905
_diffrn_reflns_limit_h_max 13
_diffrn_reflns_limit_h_min -13
_diffrn_reflns_limit_k_max 13
_diffrn_reflns_limit_k_min -8
_diffrn_reflns_limit_l_max 29
_diffrn_reflns_limit_l_min -29
_diffrn_reflns_number 41223
_diffrn_reflns_point_group_measured_fraction_full 0.974
_diffrn_reflns_point_group_measured_fraction_max 0.905
_diffrn_reflns_theta_full 67.684
_diffrn_reflns_theta_max 75.775
_diffrn_reflns_theta_min 3.750
_diffrn_source 'Rotating-anode X-ray tube'
_diffrn_source_current 24.0
_diffrn_source_power 1.2
_diffrn_source_target Mo
_diffrn_source_type 'Rigaku (Cu) X-ray Source'
_diffrn_source_voltage 50.0
_exptl_absorpt_coefficient_mu 1.388
_exptl_absorpt_correction_T_max 1.00000
_exptl_absorpt_correction_T_min 0.41583
_exptl_absorpt_correction_type multi-scan
_exptl_absorpt_process_details
;
CrysAlisPro 1.171.41.122a (Rigaku Oxford Diffraction, 2021)
Empirical absorption correction using spherical harmonics,
implemented in SCALE3 ABSPACK scaling algorithm.
;
_exptl_crystal_colour 'clear light orange'
_exptl_crystal_colour_lustre clear
_exptl_crystal_colour_modifier light
_exptl_crystal_colour_primary orange
_exptl_crystal_density_diffrn 1.188
_exptl_crystal_description block
_exptl_crystal_F_000 1108
_exptl_crystal_size_max 0.3
_exptl_crystal_size_mid 0.3
_exptl_crystal_size_min 0.3
_refine_diff_density_max 0.633
_refine_diff_density_min -0.658
_refine_diff_density_rms 0.089
_refine_ls_extinction_coef 0.0012(3)
_refine_ls_extinction_expression Fc^*^=kFc[1+0.001xFc^2^\l^3^/sin(2\q)]^-1/4^
_refine_ls_extinction_method 'SHELXL-2018/3 (Sheldrick 2018)'
_refine_ls_goodness_of_fit_ref 0.849
_refine_ls_hydrogen_treatment constr
_refine_ls_matrix_type full
_refine_ls_number_parameters 694
_refine_ls_number_reflns 11291
_refine_ls_number_restraints 0
_refine_ls_restrained_S_all 0.849
_refine_ls_R_factor_all 0.1112
_refine_ls_R_factor_gt 0.0877
_refine_ls_shift/su_max 0.001
_refine_ls_shift/su_mean 0.000
_refine_ls_structure_factor_coef Fsqd
_refine_ls_weighting_details 'w=1/[\s^2^(Fo^2^)+(0.1793P)^2^+7.9250P] where P=(Fo^2^+2Fc^2^)/3'
_refine_ls_weighting_scheme calc
_refine_ls_wR_factor_gt 0.2568
_refine_ls_wR_factor_ref 0.2774
_reflns_Friedel_coverage 0.000
_reflns_number_gt 7976
_reflns_number_total 11291
_reflns_threshold_expression 'I > 2\s(I)'
_cod_data_source_file d5sc09144f2.cif
_cod_data_source_block 231218kk2_auto
_cod_depositor_comments 'Adding full bibliography for 1576439--1576445.cif.'
_cod_database_code 1576445
_shelx_shelxl_version_number 2018/3
_chemical_oxdiff_formula C60H44F6O8S2
_shelx_space_group_comment
;
The symmetry employed for this shelxl refinement is uniquely defined
by the following loop, which should always be used as a source of
symmetry information in preference to the above space-group names.
They are only intended as comments.
;
_shelx_estimated_absorpt_t_max 0.681
_shelx_estimated_absorpt_t_min 0.681
_reflns_odcompleteness_completeness 97.48
_reflns_odcompleteness_iscentric 1
_reflns_odcompleteness_theta 66.97
_olex2_refinement_description
;
1. Fixed Uiso
 At 1.2 times of:
  All C(H) groups
 At 1.5 times of:
  All C(H,H,H) groups
2.a Aromatic/amide H refined with riding coordinates:
 C46(H46), C40(H40), C23(H23), C34(H34), C37(H37), C20(H20), C45(H45),
 C43(H43), C39(H39), C14(H14), C38(H38), C8(H8), C30(H30), C13(H13), C11(H11),
 C5(H5), C7(H7), C21(H21), C6(H6), C29(H29)
2.b Idealised Me refined as rotating group:
 C62(H62A,H62B,H62C), C50(H50A,H50B,H50C), C51(H51A,H51B,H51C), C72(H72A,H72B,
 H72C), C74(H74A,H74B,H74C), C75(H75A,H75B,H75C), C52(H52A,H52B,H52C), C76(H76A,
 H76B,H76C)
;
_smtbx_masks_void_probe_radius 1.2
_smtbx_masks_void_truncation_radius 1.2
_olex2_submission_special_instructions 'No special instructions were received'
_oxdiff_exptl_absorpt_empirical_details
;
Empirical correction (ABSPACK) includes:
- Absorption correction using spherical harmonics
- Frame scaling
;
_oxdiff_exptl_absorpt_empirical_full_max 2.067
_oxdiff_exptl_absorpt_empirical_full_min 0.567

loop_
_space_group_symop_operation_xyz
'x, y, z'
'-x, -y, -z'

loop_
_atom_site_label
_atom_site_type_symbol
_atom_site_fract_x
_atom_site_fract_y
_atom_site_fract_z
_atom_site_U_iso_or_equiv
_atom_site_adp_type
_atom_site_occupancy
_atom_site_site_symmetry_order
_atom_site_calc_flag
_atom_site_refinement_flags_posn
_atom_site_refinement_flags_adp
_atom_site_refinement_flags_occupancy
_atom_site_disorder_assembly
_atom_site_disorder_group
S54 S 0.78125(11) 0.01155(10) 0.91118(5) 0.0486(3) Uani 1 1 d . . . . .
S64 S 0.07207(10) 0.24556(13) 0.57917(5) 0.0546(3) Uani 1 1 d . . . . .
O53 O 0.6567(3) 0.0745(3) 0.90768(12) 0.0438(7) Uani 1 1 d . . . . .
F58 F 0.9941(3) 0.0832(3) 0.96408(13) 0.0662(8) Uani 1 1 d . . . . .
O63 O 0.1362(2) 0.3693(3) 0.57430(12) 0.0466(7) Uani 1 1 d . . . . .
F68 F 0.1019(3) 0.0286(3) 0.53726(13) 0.0717(9) Uani 1 1 d . . . . .
O61 O 0.6288(3) 0.6503(3) 0.77201(11) 0.0505(8) Uani 1 1 d . . . . .
O71 O 0.7970(3) 0.3905(3) 0.71598(12) 0.0540(8) Uani 1 1 d . . . . .
F56 F 0.8545(3) 0.1272(3) 1.01240(13) 0.0757(9) Uani 1 1 d . . . . .
F66 F 0.2608(3) 0.1438(3) 0.54845(17) 0.0769(10) Uani 1 1 d . . . . .
F57 F 0.8806(3) 0.2244(3) 0.94380(19) 0.0888(12) Uani 1 1 d . . . . .
O60 O 0.7674(3) -0.0881(3) 0.93857(15) 0.0596(9) Uani 1 1 d . . . . .
O70 O 0.1011(3) 0.2133(4) 0.63359(14) 0.0631(9) Uani 1 1 d . . . . .
F67 F 0.1155(4) 0.1553(3) 0.47949(13) 0.0816(10) Uani 1 1 d . . . . .
O59 O 0.8262(3) 0.0054(3) 0.85934(14) 0.0607(9) Uani 1 1 d . . . . .
O69 O -0.0487(3) 0.2519(4) 0.55234(16) 0.0747(12) Uani 1 1 d . . . . .
C48 C 0.6486(3) 0.4700(4) 0.95469(16) 0.0377(9) Uani 1 1 d . . . . .
C47 C 0.6740(3) 0.5560(4) 1.00533(16) 0.0372(8) Uani 1 1 d . . . . .
C36 C 0.6220(3) 0.3078(4) 1.01062(16) 0.0372(8) Uani 1 1 d . . . . .
C42 C 0.6766(3) 0.5167(4) 1.05865(15) 0.0360(8) Uani 1 1 d . . . . .
C27 C 0.6254(3) 0.2831(4) 0.90079(16) 0.0379(9) Uani 1 1 d . . . . .
C41 C 0.6456(3) 0.3912(4) 1.06137(16) 0.0382(9) Uani 1 1 d . . . . .
C17 C 0.5603(3) 0.3773(4) 0.59008(15) 0.0361(8) Uani 1 1 d . . . . .
C16 C 0.5081(3) 0.3565(4) 0.52944(16) 0.0366(8) Uani 1 1 d . . . . .
C35 C 0.6330(3) 0.3493(4) 0.95831(16) 0.0375(9) Uani 1 1 d . . . . .
C33 C 0.6286(4) 0.5606(4) 0.80409(16) 0.0400(9) Uani 1 1 d . . . . .
C19 C 0.4768(4) 0.4296(4) 0.67804(16) 0.0379(8) Uani 1 1 d . . . . .
C26 C 0.6205(3) 0.3709(4) 0.86310(15) 0.0365(8) Uani 1 1 d . . . . .
C3 C 0.3854(4) 0.3749(4) 0.52366(16) 0.0366(8) Uani 1 1 d . . . . .
C4 C 0.3128(4) 0.3749(4) 0.46892(16) 0.0404(9) Uani 1 1 d . . . . .
C18 C 0.5934(4) 0.4277(4) 0.71048(16) 0.0376(8) Uani 1 1 d . . . . .
C9 C 0.3638(4) 0.3362(4) 0.41968(16) 0.0396(9) Uani 1 1 d . . . . .
C25 C 0.6379(3) 0.4864(4) 0.89443(15) 0.0363(8) Uani 1 1 d . . . . .
C15 C 0.5626(4) 0.3180(4) 0.48050(16) 0.0386(9) Uani 1 1 d . . . . .
C32 C 0.6112(4) 0.4460(4) 0.77316(16) 0.0377(9) Uani 1 1 d . . . . .
C10 C 0.4902(4) 0.3066(4) 0.42588(16) 0.0393(9) Uani 1 1 d . . . . .
C46 C 0.7035(4) 0.6771(4) 1.00408(16) 0.0402(9) Uani 1 1 d . . . . .
H46 H 0.702655 0.705038 0.968570 0.048 Uiso 1 1 calc R U . . .
C1 C 0.4651(3) 0.4091(4) 0.61983(16) 0.0378(8) Uani 1 1 d . . . . .
C2 C 0.3540(4) 0.4000(4) 0.58111(16) 0.0385(9) Uani 1 1 d . . . . .
C40 C 0.6385(4) 0.3476(4) 1.11304(17) 0.0440(10) Uani 1 1 d . . . . .
H40 H 0.659495 0.400166 1.147599 0.053 Uiso 1 1 calc R U . . .
C23 C 0.6725(4) 0.3697(4) 0.62187(16) 0.0404(9) Uani 1 1 d . . . . .
H23 H 0.739058 0.347037 0.603696 0.048 Uiso 1 1 calc R U . . .
C34 C 0.6433(4) 0.5807(4) 0.86429(16) 0.0392(9) Uani 1 1 d . . . . .
H34 H 0.656759 0.659742 0.883752 0.047 Uiso 1 1 calc R U . . .
C37 C 0.5798(4) 0.1914(4) 1.01425(18) 0.0422(9) Uani 1 1 d . . . . .
H37 H 0.557338 0.137240 0.980301 0.051 Uiso 1 1 calc R U . . .
C20 C 0.3688(4) 0.4474(4) 0.70154(17) 0.0424(9) Uani 1 1 d . . . . .
H20 H 0.372492 0.470695 0.741117 0.051 Uiso 1 1 calc R U . . .
C28 C 0.6334(4) 0.1687(4) 0.87464(17) 0.0435(9) Uani 1 1 d . . . . .
C45 C 0.7333(4) 0.7551(4) 1.05289(17) 0.0450(10) Uani 1 1 d . . . . .
H45 H 0.752059 0.836452 1.050628 0.054 Uiso 1 1 calc R U . . .
C44 C 0.7369(4) 0.7175(4) 1.10696(17) 0.0419(9) Uani 1 1 d . . . . .
C31 C 0.6111(4) 0.3463(4) 0.80439(16) 0.0402(9) Uani 1 1 d . . . . .
C43 C 0.7063(4) 0.5992(4) 1.10810(16) 0.0413(9) Uani 1 1 d . . . . .
H43 H 0.705231 0.572547 1.143760 0.050 Uiso 1 1 calc R U . . .
C39 C 0.6023(4) 0.2317(4) 1.11479(18) 0.0477(10) Uani 1 1 d . . . . .
H39 H 0.599175 0.204828 1.150239 0.057 Uiso 1 1 calc R U . . .
C14 C 0.6843(4) 0.2905(4) 0.48406(17) 0.0435(9) Uani 1 1 d . . . . .
H14 H 0.734375 0.300432 0.520243 0.052 Uiso 1 1 calc R U . . .
C12 C 0.6644(5) 0.2370(4) 0.38275(17) 0.0484(11) Uani 1 1 d . . . . .
C38 C 0.5700(4) 0.1536(4) 1.06475(19) 0.0481(10) Uani 1 1 d . . . . .
H38 H 0.541343 0.074315 1.065744 0.058 Uiso 1 1 calc R U . . .
C8 C 0.2913(4) 0.3324(4) 0.36629(18) 0.0467(10) Uani 1 1 d . . . . .
H8 H 0.323945 0.305144 0.333201 0.056 Uiso 1 1 calc R U . . .
C30 C 0.6057(4) 0.2261(4) 0.78015(17) 0.0458(10) Uani 1 1 d . . . . .
H30 H 0.592866 0.205146 0.740106 0.055 Uiso 1 1 calc R U . . .
C24 C 0.6885(4) 0.3956(4) 0.68188(16) 0.0423(9) Uani 1 1 d . . . . .
C13 C 0.7332(4) 0.2500(4) 0.43752(18) 0.0490(10) Uani 1 1 d . . . . .
H13 H 0.815570 0.230136 0.442095 0.059 Uiso 1 1 calc R U . . .
C11 C 0.5445(4) 0.2665(4) 0.37825(16) 0.0453(10) Uani 1 1 d . . . . .
H11 H 0.496797 0.259520 0.341572 0.054 Uiso 1 1 calc R U . . .
C5 C 0.1941(4) 0.4167(4) 0.46191(18) 0.0435(9) Uani 1 1 d . . . . .
H5 H 0.160921 0.447972 0.494303 0.052 Uiso 1 1 calc R U . . .
C22 C 0.2539(4) 0.4015(4) 0.60702(18) 0.0445(10) Uani 1 1 d . . . . .
C62 C 0.6725(5) 0.7663(4) 0.80026(18) 0.0540(12) Uani 1 1 d . . . . .
H62A H 0.681614 0.819250 0.772005 0.081 Uiso 1 1 calc R U . . .
H62B H 0.750991 0.760122 0.824032 0.081 Uiso 1 1 calc R U . . .
H62C H 0.614999 0.798900 0.824077 0.081 Uiso 1 1 calc R U . . .
C7 C 0.1744(4) 0.3671(5) 0.36071(19) 0.0541(12) Uani 1 1 d . . . . .
H7 H 0.125954 0.360407 0.324213 0.065 Uiso 1 1 calc R U . . .
C21 C 0.2600(4) 0.4304(4) 0.66604(18) 0.0471(10) Uani 1 1 d . . . . .
H21 H 0.187459 0.438125 0.681427 0.056 Uiso 1 1 calc R U . . .
C6 C 0.1267(4) 0.4124(5) 0.40888(19) 0.0529(11) Uani 1 1 d . . . . .
H6 H 0.047147 0.440420 0.404804 0.063 Uiso 1 1 calc R U . . .
C29 C 0.6193(4) 0.1396(4) 0.81506(18) 0.0497(10) Uani 1 1 d . . . . .
H29 H 0.619278 0.058344 0.798913 0.060 Uiso 1 1 calc R U . . .
C49 C 0.7754(5) 0.8064(5) 1.16092(19) 0.0532(11) Uani 1 1 d . . . . .
C55 C 0.8832(5) 0.1193(5) 0.9613(2) 0.0639(13) Uani 1 1 d . . . . .
C73 C 0.7205(5) 0.1872(5) 0.33123(19) 0.0607(13) Uani 1 1 d . . . . .
C65 C 0.1424(5) 0.1398(5) 0.5327(2) 0.0646(14) Uani 1 1 d . . . . .
C50 C 0.7041(6) 0.9183(5) 1.1575(2) 0.0636(14) Uani 1 1 d . . . . .
H50A H 0.718620 0.954680 1.124308 0.095 Uiso 1 1 calc R U . . .
H50B H 0.729905 0.975148 1.191923 0.095 Uiso 1 1 calc R U . . .
H50C H 0.617758 0.897243 1.153906 0.095 Uiso 1 1 calc R U . . .
C51 C 0.7573(6) 0.7546(5) 1.21426(19) 0.0672(15) Uani 1 1 d . . . . .
H51A H 0.672078 0.729876 1.211522 0.101 Uiso 1 1 calc R U . . .
H51B H 0.781106 0.815338 1.247455 0.101 Uiso 1 1 calc R U . . .
H51C H 0.807094 0.685408 1.218168 0.101 Uiso 1 1 calc R U . . .
C72 C 0.8946(4) 0.3413(6) 0.6908(2) 0.0597(13) Uani 1 1 d . . . . .
H72A H 0.917343 0.393080 0.664353 0.090 Uiso 1 1 calc R U . . .
H72B H 0.869564 0.261642 0.670338 0.090 Uiso 1 1 calc R U . . .
H72C H 0.963961 0.335350 0.720581 0.090 Uiso 1 1 calc R U . . .
C74 C 0.6418(7) 0.2008(6) 0.2754(2) 0.081(2) Uani 1 1 d . . . . .
H74A H 0.571388 0.144785 0.269024 0.122 Uiso 1 1 calc R U . . .
H74B H 0.688296 0.183873 0.244472 0.122 Uiso 1 1 calc R U . . .
H74C H 0.614786 0.282651 0.276682 0.122 Uiso 1 1 calc R U . . .
C75 C 0.7455(6) 0.0569(5) 0.3339(2) 0.0716(16) Uani 1 1 d . . . . .
H75A H 0.803379 0.049906 0.368241 0.107 Uiso 1 1 calc R U . . .
H75B H 0.779250 0.024249 0.300416 0.107 Uiso 1 1 calc R U . . .
H75C H 0.670030 0.012324 0.334804 0.107 Uiso 1 1 calc R U . . .
C52 C 0.9106(5) 0.8386(6) 1.1657(2) 0.0729(16) Uani 1 1 d . . . . .
H52A H 0.955959 0.765847 1.166617 0.109 Uiso 1 1 calc R U . . .
H52B H 0.937936 0.893658 1.200602 0.109 Uiso 1 1 calc R U . . .
H52C H 0.924097 0.876723 1.132897 0.109 Uiso 1 1 calc R U . . .
C76 C 0.8438(6) 0.2590(6) 0.3335(2) 0.0741(17) Uani 1 1 d . . . . .
H76A H 0.828373 0.343081 0.330785 0.111 Uiso 1 1 calc R U . . .
H76B H 0.882871 0.225783 0.301803 0.111 Uiso 1 1 calc R U . . .
H76C H 0.896869 0.252877 0.369420 0.111 Uiso 1 1 calc R U . . .

loop_
_atom_site_aniso_label
_atom_site_aniso_U_11
_atom_site_aniso_U_22
_atom_site_aniso_U_33
_atom_site_aniso_U_23
_atom_site_aniso_U_13
_atom_site_aniso_U_12
S54 0.0611(7) 0.0415(6) 0.0445(6) 0.0103(5) 0.0102(5) -0.0033(5)
S64 0.0372(5) 0.0821(9) 0.0447(6) 0.0148(6) 0.0051(4) -0.0105(5)
O53 0.0554(17) 0.0378(16) 0.0388(14) 0.0094(12) 0.0077(12) -0.0058(13)
F58 0.0525(16) 0.073(2) 0.077(2) 0.0279(16) 0.0092(14) 0.0054(14)
O63 0.0351(14) 0.065(2) 0.0398(15) 0.0095(14) 0.0053(11) 0.0017(13)
F68 0.073(2) 0.070(2) 0.0676(19) 0.0208(16) -0.0059(15) -0.0250(16)
O61 0.080(2) 0.0417(17) 0.0279(13) 0.0071(12) 0.0023(13) -0.0064(15)
O71 0.0366(15) 0.093(3) 0.0316(14) 0.0100(15) 0.0016(11) -0.0006(15)
F56 0.0620(18) 0.095(3) 0.0600(18) -0.0140(17) -0.0007(14) 0.0049(17)
F66 0.0555(18) 0.060(2) 0.113(3) -0.0054(18) 0.0247(17) -0.0097(14)
F57 0.0636(19) 0.0488(19) 0.142(3) 0.024(2) -0.026(2) -0.0136(15)
O60 0.080(2) 0.0415(18) 0.060(2) 0.0160(15) 0.0134(17) 0.0005(16)
O70 0.0528(19) 0.089(3) 0.0497(18) 0.0198(18) 0.0086(14) -0.0148(18)
F67 0.132(3) 0.066(2) 0.0500(16) 0.0109(15) 0.0236(18) -0.016(2)
O59 0.078(2) 0.060(2) 0.0486(18) 0.0107(16) 0.0227(17) 0.0007(18)
O69 0.0321(16) 0.122(4) 0.068(2) 0.026(2) -0.0056(15) -0.0090(18)
C48 0.038(2) 0.044(2) 0.0339(19) 0.0092(17) 0.0130(15) -0.0028(17)
C47 0.0376(19) 0.044(2) 0.0317(18) 0.0085(16) 0.0091(15) 0.0012(17)
C36 0.0355(19) 0.046(2) 0.0327(18) 0.0110(17) 0.0077(15) -0.0024(17)
C42 0.039(2) 0.040(2) 0.0303(18) 0.0061(16) 0.0093(15) 0.0009(16)
C27 0.0358(19) 0.046(2) 0.0320(18) 0.0068(17) 0.0047(14) -0.0099(17)
C41 0.0370(19) 0.045(2) 0.0359(19) 0.0105(17) 0.0137(15) 0.0002(17)
C17 0.040(2) 0.040(2) 0.0284(17) 0.0054(15) 0.0064(15) -0.0077(16)
C16 0.039(2) 0.039(2) 0.0317(18) 0.0074(16) 0.0053(15) -0.0060(16)
C35 0.0334(19) 0.048(2) 0.0323(18) 0.0096(17) 0.0062(14) -0.0071(17)
C33 0.049(2) 0.039(2) 0.0334(19) 0.0098(17) 0.0089(16) -0.0010(18)
C19 0.043(2) 0.037(2) 0.0345(19) 0.0072(16) 0.0071(16) -0.0039(17)
C26 0.0379(19) 0.043(2) 0.0291(18) 0.0082(16) 0.0056(14) -0.0067(17)
C3 0.043(2) 0.036(2) 0.0310(18) 0.0097(16) 0.0056(15) -0.0053(17)
C4 0.043(2) 0.045(2) 0.0306(18) 0.0064(17) 0.0008(15) -0.0065(18)
C18 0.045(2) 0.036(2) 0.0311(18) 0.0067(16) 0.0037(15) -0.0062(17)
C9 0.048(2) 0.038(2) 0.0309(18) 0.0067(16) 0.0015(16) -0.0073(17)
C25 0.0378(19) 0.040(2) 0.0306(18) 0.0061(16) 0.0054(14) -0.0026(16)
C15 0.049(2) 0.038(2) 0.0284(18) 0.0064(16) 0.0049(16) -0.0074(17)
C32 0.041(2) 0.041(2) 0.0315(18) 0.0092(16) 0.0045(15) -0.0057(17)
C10 0.049(2) 0.034(2) 0.0327(19) 0.0059(16) 0.0023(16) -0.0066(17)
C46 0.049(2) 0.041(2) 0.0324(18) 0.0071(17) 0.0107(16) 0.0009(18)
C1 0.037(2) 0.039(2) 0.0366(19) 0.0107(16) 0.0035(15) -0.0067(16)
C2 0.039(2) 0.043(2) 0.0332(19) 0.0065(16) 0.0054(15) -0.0044(17)
C40 0.056(2) 0.044(2) 0.035(2) 0.0073(17) 0.0133(17) -0.0014(19)
C23 0.038(2) 0.050(3) 0.0326(19) 0.0089(17) 0.0040(15) -0.0062(18)
C34 0.048(2) 0.037(2) 0.0310(18) 0.0038(16) 0.0046(16) -0.0058(17)
C37 0.044(2) 0.043(2) 0.041(2) 0.0086(18) 0.0093(17) -0.0071(18)
C20 0.049(2) 0.046(2) 0.0326(19) 0.0053(17) 0.0100(16) -0.0013(19)
C28 0.050(2) 0.045(3) 0.035(2) 0.0093(18) 0.0048(17) -0.0078(19)
C45 0.054(2) 0.044(2) 0.036(2) 0.0037(18) 0.0094(18) -0.0070(19)
C44 0.047(2) 0.044(2) 0.036(2) 0.0041(17) 0.0112(17) -0.0007(18)
C31 0.044(2) 0.046(2) 0.0307(18) 0.0077(17) 0.0052(15) -0.0091(18)
C43 0.044(2) 0.053(3) 0.0309(18) 0.0098(17) 0.0152(16) 0.0036(19)
C39 0.059(3) 0.051(3) 0.039(2) 0.0195(19) 0.0165(19) 0.000(2)
C14 0.045(2) 0.053(3) 0.0308(19) 0.0029(18) 0.0031(16) -0.0048(19)
C12 0.069(3) 0.047(3) 0.0307(19) 0.0048(18) 0.0138(19) 0.004(2)
C38 0.051(2) 0.050(3) 0.048(2) 0.019(2) 0.0162(19) -0.004(2)
C8 0.057(3) 0.048(3) 0.034(2) 0.0087(18) 0.0026(18) -0.009(2)
C30 0.060(3) 0.046(3) 0.0282(18) 0.0024(17) 0.0036(17) -0.010(2)
C24 0.036(2) 0.058(3) 0.0325(19) 0.0118(18) 0.0030(15) -0.0064(18)
C13 0.052(2) 0.055(3) 0.039(2) 0.0017(19) 0.0065(18) 0.002(2)
C11 0.059(3) 0.047(3) 0.0280(18) 0.0048(17) 0.0017(17) -0.001(2)
C5 0.043(2) 0.048(3) 0.040(2) 0.0144(18) 0.0036(17) -0.0044(18)
C22 0.039(2) 0.055(3) 0.040(2) 0.0122(19) 0.0043(16) 0.0004(19)
C62 0.087(3) 0.038(2) 0.037(2) 0.0094(18) 0.008(2) -0.012(2)
C7 0.056(3) 0.064(3) 0.036(2) 0.012(2) -0.0099(19) -0.009(2)
C21 0.044(2) 0.059(3) 0.041(2) 0.009(2) 0.0129(18) 0.003(2)
C6 0.046(2) 0.068(3) 0.044(2) 0.020(2) -0.0032(18) -0.005(2)
C29 0.063(3) 0.045(3) 0.039(2) 0.0042(19) 0.0069(19) -0.010(2)
C49 0.066(3) 0.055(3) 0.039(2) 0.004(2) 0.013(2) -0.008(2)
C55 0.060(3) 0.065(4) 0.063(3) 0.010(3) 0.002(2) -0.004(3)
C73 0.081(4) 0.070(3) 0.033(2) 0.004(2) 0.013(2) 0.023(3)
C65 0.064(3) 0.069(4) 0.058(3) 0.011(3) 0.003(2) -0.026(3)
C50 0.092(4) 0.052(3) 0.046(3) -0.004(2) 0.019(3) -0.006(3)
C51 0.108(4) 0.060(3) 0.030(2) -0.004(2) 0.014(2) -0.013(3)
C72 0.045(2) 0.092(4) 0.045(2) 0.015(2) 0.0108(19) 0.005(2)
C74 0.117(5) 0.096(5) 0.030(2) -0.001(3) 0.012(3) 0.042(4)
C75 0.092(4) 0.064(4) 0.056(3) -0.003(3) 0.012(3) 0.021(3)
C52 0.076(4) 0.087(4) 0.048(3) -0.003(3) 0.002(2) -0.024(3)
C76 0.096(4) 0.080(4) 0.057(3) 0.011(3) 0.041(3) 0.015(3)

loop_
_atom_type_symbol
_atom_type_description
_atom_type_scat_dispersion_real
_atom_type_scat_dispersion_imag
_atom_type_scat_source
C C 0.0181 0.0091 'International Tables Vol C Tables 4.2.6.8 and 6.1.1.4'
H H 0.0000 0.0000 'International Tables Vol C Tables 4.2.6.8 and 6.1.1.4'
F F 0.0727 0.0534 'International Tables Vol C Tables 4.2.6.8 and 6.1.1.4'
O O 0.0492 0.0322 'International Tables Vol C Tables 4.2.6.8 and 6.1.1.4'
S S 0.3331 0.5567 'International Tables Vol C Tables 4.2.6.8 and 6.1.1.4'

loop_
_geom_angle_atom_site_label_1
_geom_angle_atom_site_label_2
_geom_angle_atom_site_label_3
_geom_angle
_geom_angle_site_symmetry_1
_geom_angle_site_symmetry_3
_geom_angle_publ_flag
O53 S54 C55 102.5(2) . . ?
O60 S54 O53 105.9(2) . . ?
O60 S54 O59 122.9(2) . . ?
O60 S54 C55 106.7(2) . . ?
O59 S54 O53 111.55(19) . . ?
O59 S54 C55 105.4(2) . . ?
O63 S64 C65 103.0(2) . . ?
O70 S64 O63 112.0(2) . . ?
O70 S64 O69 122.2(2) . . ?
O70 S64 C65 106.4(3) . . ?
O69 S64 O63 105.1(2) . . ?
O69 S64 C65 106.5(3) . . ?
C28 O53 S54 120.5(3) . . ?
C22 O63 S64 119.1(3) . . ?
C33 O61 C62 117.5(3) . . ?
C24 O71 C72 118.2(3) . . ?
C47 C48 C25 130.4(4) . . ?
C35 C48 C47 120.6(3) . . ?
C35 C48 C25 109.0(3) . . ?
C42 C47 C48 119.1(4) . . ?
C46 C47 C48 122.5(3) . . ?
C46 C47 C42 118.2(4) . . ?
C35 C36 C41 118.3(4) . . ?
C37 C36 C41 118.2(3) . . ?
C37 C36 C35 123.3(4) . . ?
C47 C42 C41 119.5(4) . . ?
C43 C42 C47 119.3(4) . . ?
C43 C42 C41 121.2(3) . . ?
C26 C27 C35 106.2(4) . . ?
C28 C27 C35 139.8(4) . . ?
C28 C27 C26 113.6(3) . . ?
C36 C41 C42 120.0(3) . . ?
C40 C41 C36 117.5(4) . . ?
C40 C41 C42 122.4(4) . . ?
C1 C17 C16 106.8(3) . . ?
C23 C17 C16 136.0(4) . . ?
C23 C17 C1 117.1(3) . . ?
C3 C16 C17 108.7(3) . . ?
C3 C16 C15 120.5(4) . . ?
C15 C16 C17 130.7(4) . . ?
C48 C35 C36 121.6(4) . . ?
C48 C35 C27 108.0(3) . . ?
C36 C35 C27 130.4(4) . . ?
O61 C33 C32 114.7(3) . . ?
O61 C33 C34 122.9(4) . . ?
C32 C33 C34 122.4(3) . . ?
C18 C19 C20 124.4(4) . . ?
C1 C19 C18 118.3(4) . . ?
C1 C19 C20 117.2(4) . . ?
C25 C26 C27 110.0(3) . . ?
C31 C26 C27 125.0(4) . . ?
C31 C26 C25 124.7(4) . . ?
C16 C3 C4 121.4(3) . . ?
C16 C3 C2 108.0(3) . . ?
C4 C3 C2 130.5(4) . . ?
C9 C4 C3 118.7(4) . . ?
C5 C4 C3 122.6(4) . . ?
C5 C4 C9 118.6(4) . . ?
C19 C18 C32 120.8(3) . . ?
C24 C18 C19 118.0(3) . . ?
C24 C18 C32 120.8(4) . . ?
C4 C9 C10 119.4(3) . . ?
C8 C9 C4 118.6(4) . . ?
C8 C9 C10 121.9(4) . . ?
C26 C25 C48 106.3(3) . . ?
C34 C25 C48 136.6(4) . . ?
C34 C25 C26 117.1(3) . . ?
C10 C15 C16 118.8(4) . . ?
C14 C15 C16 123.1(4) . . ?
C14 C15 C10 118.1(4) . . ?
C33 C32 C18 121.4(3) . . ?
C33 C32 C31 117.7(3) . . ?
C31 C32 C18 120.9(4) . . ?
C15 C10 C9 120.3(4) . . ?
C11 C10 C9 121.5(4) . . ?
C11 C10 C15 118.2(4) . . ?
C47 C46 H46 119.4 . . ?
C45 C46 C47 121.2(4) . . ?
C45 C46 H46 119.4 . . ?
C17 C1 C2 109.6(3) . . ?
C19 C1 C17 124.3(4) . . ?
C19 C1 C2 125.5(4) . . ?
C1 C2 C3 106.4(3) . . ?
C22 C2 C3 139.4(4) . . ?
C22 C2 C1 113.6(3) . . ?
C41 C40 H40 119.0 . . ?
C39 C40 C41 121.9(4) . . ?
C39 C40 H40 119.0 . . ?
C17 C23 H23 120.1 . . ?
C17 C23 C24 119.8(4) . . ?
C24 C23 H23 120.1 . . ?
C33 C34 H34 119.9 . . ?
C25 C34 C33 120.3(4) . . ?
C25 C34 H34 119.9 . . ?
C36 C37 H37 118.9 . . ?
C38 C37 C36 122.3(4) . . ?
C38 C37 H37 118.9 . . ?
C19 C20 H20 120.6 . . ?
C21 C20 C19 118.8(4) . . ?
C21 C20 H20 120.6 . . ?
C27 C28 O53 120.0(3) . . ?
C27 C28 C29 122.6(4) . . ?
C29 C28 O53 117.4(4) . . ?
C46 C45 H45 119.2 . . ?
C46 C45 C44 121.5(4) . . ?
C44 C45 H45 119.2 . . ?
C45 C44 C49 120.1(4) . . ?
C43 C44 C45 117.2(4) . . ?
C43 C44 C49 122.7(4) . . ?
C26 C31 C32 117.6(4) . . ?
C26 C31 C30 117.7(4) . . ?
C30 C31 C32 124.7(4) . . ?
C42 C43 H43 118.7 . . ?
C44 C43 C42 122.6(4) . . ?
C44 C43 H43 118.7 . . ?
C40 C39 H39 120.0 . . ?
C40 C39 C38 120.1(4) . . ?
C38 C39 H39 120.0 . . ?
C15 C14 H14 118.9 . . ?
C13 C14 C15 122.3(4) . . ?
C13 C14 H14 118.9 . . ?
C13 C12 C73 120.2(4) . . ?
C11 C12 C13 117.2(4) . . ?
C11 C12 C73 122.5(4) . . ?
C37 C38 C39 119.6(4) . . ?
C37 C38 H38 120.2 . . ?
C39 C38 H38 120.2 . . ?
C9 C8 H8 119.2 . . ?
C7 C8 C9 121.6(4) . . ?
C7 C8 H8 119.2 . . ?
C31 C30 H30 120.5 . . ?
C29 C30 C31 119.0(4) . . ?
C29 C30 H30 120.5 . . ?
O71 C24 C18 114.8(3) . . ?
O71 C24 C23 123.0(4) . . ?
C18 C24 C23 122.2(4) . . ?
C14 C13 C12 121.3(4) . . ?
C14 C13 H13 119.3 . . ?
C12 C13 H13 119.3 . . ?
C10 C11 H11 118.5 . . ?
C12 C11 C10 122.9(4) . . ?
C12 C11 H11 118.5 . . ?
C4 C5 H5 119.7 . . ?
C6 C5 C4 120.7(4) . . ?
C6 C5 H5 119.7 . . ?
C2 C22 O63 120.4(4) . . ?
C2 C22 C21 122.9(4) . . ?
C21 C22 O63 116.6(4) . . ?
O61 C62 H62A 109.5 . . ?
O61 C62 H62B 109.5 . . ?
O61 C62 H62C 109.5 . . ?
H62A C62 H62B 109.5 . . ?
H62A C62 H62C 109.5 . . ?
H62B C62 H62C 109.5 . . ?
C8 C7 H7 120.1 . . ?
C8 C7 C6 119.9(4) . . ?
C6 C7 H7 120.1 . . ?
C20 C21 C22 121.0(4) . . ?
C20 C21 H21 119.5 . . ?
C22 C21 H21 119.5 . . ?
C5 C6 C7 120.4(4) . . ?
C5 C6 H6 119.8 . . ?
C7 C6 H6 119.8 . . ?
C28 C29 H29 119.3 . . ?
C30 C29 C28 121.3(4) . . ?
C30 C29 H29 119.3 . . ?
C44 C49 C52 107.9(4) . . ?
C50 C49 C44 110.0(4) . . ?
C50 C49 C51 108.9(4) . . ?
C50 C49 C52 109.7(5) . . ?
C51 C49 C44 112.5(4) . . ?
C51 C49 C52 107.8(5) . . ?
F58 C55 S54 109.0(4) . . ?
F58 C55 F56 108.2(4) . . ?
F56 C55 S54 110.9(4) . . ?
F57 C55 S54 110.3(4) . . ?
F57 C55 F58 108.1(4) . . ?
F57 C55 F56 110.2(5) . . ?
C12 C73 C76 108.4(4) . . ?
C74 C73 C12 112.7(4) . . ?
C74 C73 C75 110.1(5) . . ?
C74 C73 C76 107.3(5) . . ?
C75 C73 C12 109.4(4) . . ?
C75 C73 C76 108.9(5) . . ?
F68 C65 S64 108.3(4) . . ?
F66 C65 S64 111.2(4) . . ?
F66 C65 F68 106.6(5) . . ?
F67 C65 S64 112.6(4) . . ?
F67 C65 F68 107.8(4) . . ?
F67 C65 F66 110.2(5) . . ?
C49 C50 H50A 109.5 . . ?
C49 C50 H50B 109.5 . . ?
C49 C50 H50C 109.5 . . ?
H50A C50 H50B 109.5 . . ?
H50A C50 H50C 109.5 . . ?
H50B C50 H50C 109.5 . . ?
C49 C51 H51A 109.5 . . ?
C49 C51 H51B 109.5 . . ?
C49 C51 H51C 109.5 . . ?
H51A C51 H51B 109.5 . . ?
H51A C51 H51C 109.5 . . ?
H51B C51 H51C 109.5 . . ?
O71 C72 H72A 109.5 . . ?
O71 C72 H72B 109.5 . . ?
O71 C72 H72C 109.5 . . ?
H72A C72 H72B 109.5 . . ?
H72A C72 H72C 109.5 . . ?
H72B C72 H72C 109.5 . . ?
C73 C74 H74A 109.5 . . ?
C73 C74 H74B 109.5 . . ?
C73 C74 H74C 109.5 . . ?
H74A C74 H74B 109.5 . . ?
H74A C74 H74C 109.5 . . ?
H74B C74 H74C 109.5 . . ?
C73 C75 H75A 109.5 . . ?
C73 C75 H75B 109.5 . . ?
C73 C75 H75C 109.5 . . ?
H75A C75 H75B 109.5 . . ?
H75A C75 H75C 109.5 . . ?
H75B C75 H75C 109.5 . . ?
C49 C52 H52A 109.5 . . ?
C49 C52 H52B 109.5 . . ?
C49 C52 H52C 109.5 . . ?
H52A C52 H52B 109.5 . . ?
H52A C52 H52C 109.5 . . ?
H52B C52 H52C 109.5 . . ?
C73 C76 H76A 109.5 . . ?
C73 C76 H76B 109.5 . . ?
C73 C76 H76C 109.5 . . ?
H76A C76 H76B 109.5 . . ?
H76A C76 H76C 109.5 . . ?
H76B C76 H76C 109.5 . . ?

loop_
_geom_bond_atom_site_label_1
_geom_bond_atom_site_label_2
_geom_bond_distance
_geom_bond_site_symmetry_2
_geom_bond_publ_flag
S54 O53 1.581(3) . ?
S54 O60 1.397(3) . ?
S54 O59 1.416(3) . ?
S54 C55 1.830(6) . ?
S64 O63 1.585(3) . ?
S64 O70 1.398(3) . ?
S64 O69 1.413(3) . ?
S64 C65 1.815(7) . ?
O53 C28 1.418(5) . ?
F58 C55 1.315(6) . ?
O63 C22 1.437(5) . ?
F68 C65 1.351(6) . ?
O61 C33 1.355(5) . ?
O61 C62 1.432(6) . ?
O71 C24 1.363(5) . ?
O71 C72 1.427(6) . ?
F56 C55 1.317(6) . ?
F66 C65 1.321(6) . ?
F57 C55 1.313(6) . ?
F67 C65 1.305(6) . ?
C48 C47 1.442(6) . ?
C48 C35 1.388(6) . ?
C48 C25 1.475(5) . ?
C47 C42 1.411(5) . ?
C47 C46 1.407(6) . ?
C36 C41 1.427(6) . ?
C36 C35 1.425(5) . ?
C36 C37 1.407(6) . ?
C42 C41 1.466(6) . ?
C42 C43 1.403(6) . ?
C27 C35 1.476(6) . ?
C27 C26 1.429(5) . ?
C27 C28 1.375(6) . ?
C41 C40 1.412(5) . ?
C17 C16 1.471(5) . ?
C17 C1 1.410(5) . ?
C17 C23 1.377(6) . ?
C16 C3 1.386(6) . ?
C16 C15 1.439(5) . ?
C33 C32 1.401(6) . ?
C33 C34 1.422(5) . ?
C19 C18 1.415(6) . ?
C19 C1 1.377(5) . ?
C19 C20 1.427(6) . ?
C26 C25 1.413(6) . ?
C26 C31 1.393(5) . ?
C3 C4 1.435(5) . ?
C3 C2 1.478(5) . ?
C4 C9 1.423(6) . ?
C4 C5 1.419(6) . ?
C18 C32 1.478(5) . ?
C18 C24 1.393(6) . ?
C9 C10 1.456(6) . ?
C9 C8 1.403(6) . ?
C25 C34 1.373(5) . ?
C15 C10 1.420(5) . ?
C15 C14 1.402(6) . ?
C32 C31 1.436(5) . ?
C10 C11 1.415(6) . ?
C46 H46 0.9500 . ?
C46 C45 1.364(6) . ?
C1 C2 1.425(5) . ?
C2 C22 1.371(6) . ?
C40 H40 0.9500 . ?
C40 C39 1.371(6) . ?
C23 H23 0.9500 . ?
C23 C24 1.419(5) . ?
C34 H34 0.9500 . ?
C37 H37 0.9500 . ?
C37 C38 1.362(6) . ?
C20 H20 0.9500 . ?
C20 C21 1.368(6) . ?
C28 C29 1.413(6) . ?
C45 H45 0.9500 . ?
C45 C44 1.419(6) . ?
C44 C43 1.378(6) . ?
C44 C49 1.531(6) . ?
C31 C30 1.404(6) . ?
C43 H43 0.9500 . ?
C39 H39 0.9500 . ?
C39 C38 1.389(7) . ?
C14 H14 0.9500 . ?
C14 C13 1.359(6) . ?
C12 C13 1.406(6) . ?
C12 C11 1.386(7) . ?
C12 C73 1.532(6) . ?
C38 H38 0.9500 . ?
C8 H8 0.9500 . ?
C8 C7 1.370(7) . ?
C30 H30 0.9500 . ?
C30 C29 1.369(6) . ?
C13 H13 0.9500 . ?
C11 H11 0.9500 . ?
C5 H5 0.9500 . ?
C5 C6 1.371(6) . ?
C22 C21 1.408(6) . ?
C62 H62A 0.9800 . ?
C62 H62B 0.9800 . ?
C62 H62C 0.9800 . ?
C7 H7 0.9500 . ?
C7 C6 1.400(7) . ?
C21 H21 0.9500 . ?
C6 H6 0.9500 . ?
C29 H29 0.9500 . ?
C49 C50 1.520(8) . ?
C49 C51 1.522(6) . ?
C49 C52 1.534(8) . ?
C73 C74 1.515(7) . ?
C73 C75 1.515(8) . ?
C73 C76 1.577(9) . ?
C50 H50A 0.9800 . ?
C50 H50B 0.9800 . ?
C50 H50C 0.9800 . ?
C51 H51A 0.9800 . ?
C51 H51B 0.9800 . ?
C51 H51C 0.9800 . ?
C72 H72A 0.9800 . ?
C72 H72B 0.9800 . ?
C72 H72C 0.9800 . ?
C74 H74A 0.9800 . ?
C74 H74B 0.9800 . ?
C74 H74C 0.9800 . ?
C75 H75A 0.9800 . ?
C75 H75B 0.9800 . ?
C75 H75C 0.9800 . ?
C52 H52A 0.9800 . ?
C52 H52B 0.9800 . ?
C52 H52C 0.9800 . ?
C76 H76A 0.9800 . ?
C76 H76B 0.9800 . ?
C76 H76C 0.9800 . ?

loop_
_geom_torsion_atom_site_label_1
_geom_torsion_atom_site_label_2
_geom_torsion_atom_site_label_3
_geom_torsion_atom_site_label_4
_geom_torsion
_geom_torsion_site_symmetry_1
_geom_torsion_site_symmetry_2
_geom_torsion_site_symmetry_3
_geom_torsion_site_symmetry_4
_geom_torsion_publ_flag
S54 O53 C28 C27 -111.2(4) . . . . ?
S54 O53 C28 C29 68.7(5) . . . . ?
S64 O63 C22 C2 107.5(4) . . . . ?
S64 O63 C22 C21 -70.7(5) . . . . ?
O53 S54 C55 F58 -173.9(3) . . . . ?
O53 S54 C55 F56 67.1(4) . . . . ?
O53 S54 C55 F57 -55.4(4) . . . . ?
O53 C28 C29 C30 -175.0(4) . . . . ?
O63 S64 C65 F68 174.7(3) . . . . ?
O63 S64 C65 F66 57.9(4) . . . . ?
O63 S64 C65 F67 -66.3(4) . . . . ?
O63 C22 C21 C20 171.7(4) . . . . ?
O61 C33 C32 C18 -0.6(6) . . . . ?
O61 C33 C32 C31 179.5(4) . . . . ?
O61 C33 C34 C25 177.6(4) . . . . ?
O60 S54 O53 C28 -170.4(3) . . . . ?
O60 S54 C55 F58 75.0(4) . . . . ?
O60 S54 C55 F56 -44.0(4) . . . . ?
O60 S54 C55 F57 -166.5(4) . . . . ?
O70 S64 O63 C22 33.2(4) . . . . ?
O70 S64 C65 F68 56.8(4) . . . . ?
O70 S64 C65 F66 -60.0(4) . . . . ?
O70 S64 C65 F67 175.8(3) . . . . ?
O59 S54 O53 C28 -34.3(4) . . . . ?
O59 S54 C55 F58 -57.2(4) . . . . ?
O59 S54 C55 F56 -176.2(4) . . . . ?
O59 S54 C55 F57 61.4(5) . . . . ?
O69 S64 O63 C22 167.9(3) . . . . ?
O69 S64 C65 F68 -75.0(4) . . . . ?
O69 S64 C65 F66 168.2(4) . . . . ?
O69 S64 C65 F67 44.0(4) . . . . ?
C48 C47 C42 C41 -4.0(6) . . . . ?
C48 C47 C42 C43 177.3(4) . . . . ?
C48 C47 C46 C45 -176.5(4) . . . . ?
C48 C25 C34 C33 179.7(4) . . . . ?
C47 C48 C35 C36 10.2(6) . . . . ?
C47 C48 C35 C27 -172.3(3) . . . . ?
C47 C48 C25 C26 176.0(4) . . . . ?
C47 C48 C25 C34 -2.4(8) . . . . ?
C47 C42 C41 C36 4.6(6) . . . . ?
C47 C42 C41 C40 -175.7(4) . . . . ?
C47 C42 C43 C44 -2.0(6) . . . . ?
C47 C46 C45 C44 0.6(7) . . . . ?
C36 C41 C40 C39 -4.4(6) . . . . ?
C36 C37 C38 C39 0.1(7) . . . . ?
C42 C47 C46 C45 -0.3(6) . . . . ?
C42 C41 C40 C39 175.9(4) . . . . ?
C27 C26 C25 C48 -2.7(4) . . . . ?
C27 C26 C25 C34 176.1(4) . . . . ?
C27 C26 C31 C32 -178.1(4) . . . . ?
C27 C26 C31 C30 0.1(6) . . . . ?
C27 C28 C29 C30 5.0(7) . . . . ?
C41 C36 C35 C48 -9.4(6) . . . . ?
C41 C36 C35 C27 173.7(4) . . . . ?
C41 C36 C37 C38 -5.2(6) . . . . ?
C41 C42 C43 C44 179.3(4) . . . . ?
C41 C40 C39 C38 -0.6(7) . . . . ?
C17 C16 C3 C4 172.6(4) . . . . ?
C17 C16 C3 C2 -3.9(4) . . . . ?
C17 C16 C15 C10 -179.2(4) . . . . ?
C17 C16 C15 C14 1.1(7) . . . . ?
C17 C1 C2 C3 -6.9(4) . . . . ?
C17 C1 C2 C22 165.5(4) . . . . ?
C17 C23 C24 O71 -179.7(4) . . . . ?
C17 C23 C24 C18 0.8(7) . . . . ?
C16 C17 C1 C19 176.5(4) . . . . ?
C16 C17 C1 C2 4.6(4) . . . . ?
C16 C17 C23 C24 -178.8(4) . . . . ?
C16 C3 C4 C9 10.3(6) . . . . ?
C16 C3 C4 C5 -166.9(4) . . . . ?
C16 C3 C2 C1 6.6(4) . . . . ?
C16 C3 C2 C22 -162.6(5) . . . . ?
C16 C15 C10 C9 1.4(6) . . . . ?
C16 C15 C10 C11 -178.9(4) . . . . ?
C16 C15 C14 C13 177.6(4) . . . . ?
C35 C48 C47 C42 -3.3(6) . . . . ?
C35 C48 C47 C46 172.9(4) . . . . ?
C35 C48 C25 C26 -2.4(4) . . . . ?
C35 C48 C25 C34 179.3(5) . . . . ?
C35 C36 C41 C42 1.9(5) . . . . ?
C35 C36 C41 C40 -177.8(4) . . . . ?
C35 C36 C37 C38 180.0(4) . . . . ?
C35 C27 C26 C25 6.3(4) . . . . ?
C35 C27 C26 C31 -179.1(4) . . . . ?
C35 C27 C28 O53 -0.5(8) . . . . ?
C35 C27 C28 C29 179.6(5) . . . . ?
C33 C32 C31 C26 4.0(6) . . . . ?
C33 C32 C31 C30 -174.0(4) . . . . ?
C19 C18 C32 C33 -87.0(5) . . . . ?
C19 C18 C32 C31 92.8(5) . . . . ?
C19 C18 C24 O71 -177.2(4) . . . . ?
C19 C18 C24 C23 2.4(6) . . . . ?
C19 C1 C2 C3 -178.6(4) . . . . ?
C19 C1 C2 C22 -6.3(6) . . . . ?
C19 C20 C21 C22 -3.1(7) . . . . ?
C26 C27 C35 C48 -7.7(4) . . . . ?
C26 C27 C35 C36 169.4(4) . . . . ?
C26 C27 C28 O53 170.7(3) . . . . ?
C26 C27 C28 C29 -9.2(6) . . . . ?
C26 C25 C34 C33 1.5(6) . . . . ?
C26 C31 C30 C29 -5.0(6) . . . . ?
C3 C16 C15 C10 4.1(6) . . . . ?
C3 C16 C15 C14 -175.7(4) . . . . ?
C3 C4 C9 C10 -4.6(6) . . . . ?
C3 C4 C9 C8 177.8(4) . . . . ?
C3 C4 C5 C6 -178.4(4) . . . . ?
C3 C2 C22 O63 1.2(8) . . . . ?
C3 C2 C22 C21 179.3(5) . . . . ?
C4 C3 C2 C1 -169.4(4) . . . . ?
C4 C3 C2 C22 21.4(8) . . . . ?
C4 C9 C10 C15 -1.0(6) . . . . ?
C4 C9 C10 C11 179.3(4) . . . . ?
C4 C9 C8 C7 1.3(7) . . . . ?
C4 C5 C6 C7 -0.3(7) . . . . ?
C18 C19 C1 C17 5.0(6) . . . . ?
C18 C19 C1 C2 175.6(4) . . . . ?
C18 C19 C20 C21 -170.7(4) . . . . ?
C18 C32 C31 C26 -175.9(4) . . . . ?
C18 C32 C31 C30 6.1(6) . . . . ?
C9 C4 C5 C6 4.4(6) . . . . ?
C9 C10 C11 C12 -179.6(4) . . . . ?
C9 C8 C7 C6 2.8(7) . . . . ?
C25 C48 C47 C42 178.5(4) . . . . ?
C25 C48 C47 C46 -5.3(7) . . . . ?
C25 C48 C35 C36 -171.2(3) . . . . ?
C25 C48 C35 C27 6.3(4) . . . . ?
C25 C26 C31 C32 -4.3(6) . . . . ?
C25 C26 C31 C30 173.9(4) . . . . ?
C15 C16 C3 C4 -10.0(6) . . . . ?
C15 C16 C3 C2 173.5(3) . . . . ?
C15 C10 C11 C12 0.6(6) . . . . ?
C15 C14 C13 C12 2.0(7) . . . . ?
C32 C33 C34 C25 -1.5(6) . . . . ?
C32 C18 C24 O71 -3.8(6) . . . . ?
C32 C18 C24 C23 175.7(4) . . . . ?
C32 C31 C30 C29 173.0(4) . . . . ?
C10 C9 C8 C7 -176.1(4) . . . . ?
C10 C15 C14 C13 -2.2(7) . . . . ?
C46 C47 C42 C41 179.7(3) . . . . ?
C46 C47 C42 C43 1.0(6) . . . . ?
C46 C45 C44 C43 -1.5(6) . . . . ?
C46 C45 C44 C49 177.7(4) . . . . ?
C1 C17 C16 C3 -0.3(5) . . . . ?
C1 C17 C16 C15 -177.4(4) . . . . ?
C1 C17 C23 C24 -1.2(6) . . . . ?
C1 C19 C18 C32 -178.4(4) . . . . ?
C1 C19 C18 C24 -5.1(6) . . . . ?
C1 C19 C20 C21 7.1(6) . . . . ?
C1 C2 C22 O63 -167.4(4) . . . . ?
C1 C2 C22 C21 10.6(6) . . . . ?
C2 C3 C4 C9 -174.2(4) . . . . ?
C2 C3 C4 C5 8.6(7) . . . . ?
C2 C22 C21 C20 -6.5(7) . . . . ?
C40 C39 C38 C37 2.9(7) . . . . ?
C23 C17 C16 C3 177.4(5) . . . . ?
C23 C17 C16 C15 0.4(8) . . . . ?
C23 C17 C1 C19 -1.8(6) . . . . ?
C23 C17 C1 C2 -173.6(4) . . . . ?
C34 C33 C32 C18 178.5(4) . . . . ?
C34 C33 C32 C31 -1.4(6) . . . . ?
C37 C36 C41 C42 -173.2(4) . . . . ?
C37 C36 C41 C40 7.2(6) . . . . ?
C37 C36 C35 C48 165.4(4) . . . . ?
C37 C36 C35 C27 -11.5(7) . . . . ?
C20 C19 C18 C32 -0.6(6) . . . . ?
C20 C19 C18 C24 172.7(4) . . . . ?
C20 C19 C1 C17 -172.9(4) . . . . ?
C20 C19 C1 C2 -2.4(6) . . . . ?
C28 C27 C35 C48 163.9(5) . . . . ?
C28 C27 C35 C36 -19.0(8) . . . . ?
C28 C27 C26 C25 -167.7(4) . . . . ?
C28 C27 C26 C31 6.8(6) . . . . ?
C45 C44 C43 C42 2.2(6) . . . . ?
C45 C44 C49 C50 50.6(6) . . . . ?
C45 C44 C49 C51 172.1(4) . . . . ?
C45 C44 C49 C52 -69.1(6) . . . . ?
C31 C26 C25 C48 -177.3(4) . . . . ?
C31 C26 C25 C34 1.5(6) . . . . ?
C31 C30 C29 C28 2.7(7) . . . . ?
C43 C42 C41 C36 -176.7(4) . . . . ?
C43 C42 C41 C40 3.0(6) . . . . ?
C43 C44 C49 C50 -130.3(5) . . . . ?
C43 C44 C49 C51 -8.8(7) . . . . ?
C43 C44 C49 C52 110.1(5) . . . . ?
C14 C15 C10 C9 -178.8(4) . . . . ?
C14 C15 C10 C11 0.9(6) . . . . ?
C8 C9 C10 C15 176.4(4) . . . . ?
C8 C9 C10 C11 -3.3(6) . . . . ?
C8 C7 C6 C5 -3.3(7) . . . . ?
C24 C18 C32 C33 99.8(5) . . . . ?
C24 C18 C32 C31 -80.3(5) . . . . ?
C13 C12 C11 C10 -0.9(7) . . . . ?
C13 C12 C73 C74 -169.4(5) . . . . ?
C13 C12 C73 C75 67.8(6) . . . . ?
C13 C12 C73 C76 -50.8(6) . . . . ?
C11 C12 C13 C14 -0.4(7) . . . . ?
C11 C12 C73 C74 13.2(8) . . . . ?
C11 C12 C73 C75 -109.6(5) . . . . ?
C11 C12 C73 C76 131.8(5) . . . . ?
C5 C4 C9 C10 172.7(4) . . . . ?
C5 C4 C9 C8 -4.8(6) . . . . ?
C62 O61 C33 C32 -166.3(4) . . . . ?
C62 O61 C33 C34 14.6(6) . . . . ?
C49 C44 C43 C42 -176.9(4) . . . . ?
C55 S54 O53 C28 78.0(3) . . . . ?
C73 C12 C13 C14 -177.9(5) . . . . ?
C73 C12 C11 C10 176.5(4) . . . . ?
C65 S64 O63 C22 -80.7(3) . . . . ?
C72 O71 C24 C18 170.8(4) . . . . ?
C72 O71 C24 C23 -8.8(7) . . . . ?

loop_
_smtbx_masks_void_nr
_smtbx_masks_void_average_x
_smtbx_masks_void_average_y
_smtbx_masks_void_average_z
_smtbx_masks_void_volume
_smtbx_masks_void_count_electrons
_smtbx_masks_void_content
1 0.557 -0.057 0.557 783.9 204.4 ?
